data_4066744
loop_
_publ_author_name
'Tsurugi, Hayato'
'Fujita, Shingo'
'Choi, Gyeongshin'
'Yamagata, Tsuneaki'
'Ito, Syoji'
'Miyasaka, Hiroshi'
'Mashima, Kazushi'

_publ_section_title
;
 Carboxylate Ligand-Induced Intramolecular C&#x2212;H Bond Activation of
 Iridium Complexes withN-Phenylperimidine-Based Carbene Ligands
;
_journal_issue 18
_journal_name_full Organometallics
_journal_page_first 4120
_journal_paper_doi 10.1021/om100604u
_journal_volume 29
_journal_year 2010
_chemical_formula_moiety 'C31 H24 Ir N3 O2'
_chemical_formula_sum 'C31 H24 Ir N3 O2'
_chemical_formula_weight 662.73
_chemical_name_common 8c
_chemical_name_systematic
; 
 ? 
;
_space_group_IT_number 2
_symmetry_cell_setting triclinic
_symmetry_Int_Tables_number 2
_symmetry_space_group_name_Hall '-P 1'
_symmetry_space_group_name_H-M 'P -1'
_atom_sites_solution_hydrogens geom
_atom_sites_solution_primary direct
_atom_sites_solution_secondary difmap
_audit_creation_method SHELXL-97
_cell_angle_alpha 90.6510(10)
_cell_angle_beta 109.792(5)
_cell_angle_gamma 109.833(7)
_cell_formula_units_Z 2
_cell_length_a 9.3601(19)
_cell_length_b 11.5707(19)
_cell_length_c 12.3870(17)
_cell_measurement_reflns_used 1857
_cell_measurement_temperature 113(2)
_cell_measurement_theta_max 26.8
_cell_measurement_theta_min 3.4
_cell_volume 1175.3(4)
_computing_cell_refinement CrystalClear
_computing_data_collection CrystalClear
_computing_data_reduction CrystalStructure
_computing_molecular_graphics ORTEP-III
_computing_publication_material 'CrystalStructure 3.8'
_computing_structure_refinement SHELXL
_computing_structure_solution SIR92
_diffrn_ambient_temperature 113(2)
_diffrn_detector_area_resol_mean 7.31
_diffrn_measured_fraction_theta_full 0.696
_diffrn_measured_fraction_theta_max 0.696
_diffrn_measurement_device_type 'Rigaku Mercury'
_diffrn_measurement_method \w
_diffrn_radiation_monochromator graphite
_diffrn_radiation_source 'fine-focus sealed tube'
_diffrn_radiation_type MoK\a
_diffrn_radiation_wavelength 0.71075
_diffrn_reflns_av_R_equivalents 0.0304
_diffrn_reflns_av_sigmaI/netI 0.0554
_diffrn_reflns_limit_h_max 10
_diffrn_reflns_limit_h_min -11
_diffrn_reflns_limit_k_max 14
_diffrn_reflns_limit_k_min -14
_diffrn_reflns_limit_l_max 15
_diffrn_reflns_limit_l_min -15
_diffrn_reflns_number 6868
_diffrn_reflns_theta_full 27.38
_diffrn_reflns_theta_max 27.38
_diffrn_reflns_theta_min 3.49
_exptl_absorpt_coefficient_mu 5.717
_exptl_absorpt_correction_T_max 0.751
_exptl_absorpt_correction_T_min 0.617
_exptl_absorpt_correction_type multi-scan
_exptl_absorpt_process_details 'Jacobson, R. (1998) Private communication'
_exptl_crystal_colour yellow
_exptl_crystal_density_diffrn 1.873
_exptl_crystal_density_method 'not measured'
_exptl_crystal_description block
_exptl_crystal_F_000 648
_exptl_crystal_size_max 0.18
_exptl_crystal_size_mid 0.08
_exptl_crystal_size_min 0.05
_refine_diff_density_max 1.858
_refine_diff_density_min -1.439
_refine_diff_density_rms 0.252
_refine_ls_extinction_method none
_refine_ls_goodness_of_fit_ref 1.182
_refine_ls_hydrogen_treatment constr
_refine_ls_matrix_type full
_refine_ls_number_parameters 335
_refine_ls_number_reflns 3709
_refine_ls_number_restraints 0
_refine_ls_restrained_S_all 1.182
_refine_ls_R_factor_all 0.0435
_refine_ls_R_factor_gt 0.0378
_refine_ls_shift/su_max 0.001
_refine_ls_shift/su_mean 0.000
_refine_ls_structure_factor_coef Fsqd
_refine_ls_weighting_details 'calc w=1/[\s^2^(Fo^2^)+(0.0507P)^2^+1.5205P] where P=(Fo^2^+2Fc^2^)/3'
_refine_ls_weighting_scheme calc
_refine_ls_wR_factor_gt 0.0873
_refine_ls_wR_factor_ref 0.1007
_reflns_number_gt 3415
_reflns_number_total 3709
_reflns_threshold_expression >2sigma(I)
_cod_data_source_file om100604u_si_001.cif
_cod_data_source_block complex8c
_cod_original_cell_volume 1175.3(3)
_cod_database_code 4066744

loop_
_symmetry_equiv_pos_as_xyz
'x, y, z'
'-x, -y, -z'

loop_
_atom_site_label
_atom_site_type_symbol
_atom_site_fract_x
_atom_site_fract_y
_atom_site_fract_z
_atom_site_U_iso_or_equiv
_atom_site_adp_type
_atom_site_occupancy
_atom_site_symmetry_multiplicity
_atom_site_calc_flag
_atom_site_refinement_flags
Ir1 Ir 0.44689(3) 0.40299(3) 0.73120(2) 0.01601(13) Uani 1 1 d .
O1 O 0.6844(6) 0.4931(5) 0.7104(4) 0.0208(12) Uani 1 1 d .
O2 O 0.6338(6) 0.5842(5) 0.8417(4) 0.0197(12) Uani 1 1 d .
N1 N 0.5008(7) 0.1740(6) 0.7591(5) 0.0151(14) Uani 1 1 d .
N2 N 0.5856(7) 0.2892(6) 0.9382(5) 0.0170(14) Uani 1 1 d .
N3 N 0.3520(7) 0.5258(5) 0.6336(5) 0.0151(14) Uani 1 1 d .
C1 C 0.5199(8) 0.2810(7) 0.8229(6) 0.0144(16) Uani 1 1 d .
C2 C 0.6351(8) 0.1977(6) 0.9968(6) 0.0148(16) Uani 1 1 d .
C3 C 0.6823(9) 0.2009(7) 1.1148(6) 0.0180(17) Uani 1 1 d .
H1 H 0.6706 0.2611 1.1605 0.022 Uiso 1 1 calc R
C4 C 0.7471(8) 0.1153(7) 1.1666(6) 0.0187(17) Uani 1 1 d .
H2 H 0.7764 0.1166 1.2481 0.022 Uiso 1 1 calc R
C5 C 0.7701(9) 0.0309(7) 1.1066(6) 0.0213(18) Uani 1 1 d .
H3 H 0.8198 -0.0232 1.1466 0.026 Uiso 1 1 calc R
C6 C 0.7215(9) 0.0205(7) 0.9833(7) 0.0207(17) Uani 1 1 d .
C7 C 0.7415(10) -0.0642(7) 0.9151(7) 0.0239(18) Uani 1 1 d .
H4 H 0.7885 -0.1220 0.9497 0.029 Uiso 1 1 calc R
C8 C 0.6928(10) -0.0640(8) 0.7970(7) 0.0242(19) Uani 1 1 d .
H5 H 0.7125 -0.1196 0.7518 0.029 Uiso 1 1 calc R
C9 C 0.6146(9) 0.0155(7) 0.7402(6) 0.0185(17) Uani 1 1 d .
H6 H 0.5826 0.0139 0.6586 0.022 Uiso 1 1 calc R
C10 C 0.5863(8) 0.0952(7) 0.8067(6) 0.0148(16) Uani 1 1 d .
C11 C 0.6475(9) 0.1049(7) 0.9286(6) 0.0160(16) Uani 1 1 d .
C12 C 0.3816(9) 0.1523(7) 0.6425(6) 0.0163(16) Uani 1 1 d .
C13 C 0.3321(9) 0.2534(7) 0.6128(6) 0.0158(16) Uani 1 1 d .
C14 C 0.2112(9) 0.2369(7) 0.5028(6) 0.0192(17) Uani 1 1 d .
H7 H 0.1757 0.3033 0.4783 0.023 Uiso 1 1 calc R
C15 C 0.1437(9) 0.1265(8) 0.4305(6) 0.0227(18) Uani 1 1 d .
H8 H 0.0634 0.1182 0.3562 0.027 Uiso 1 1 calc R
C16 C 0.1898(10) 0.0274(7) 0.4632(6) 0.0242(19) Uani 1 1 d .
H9 H 0.1395 -0.0489 0.4124 0.029 Uiso 1 1 calc R
C17 C 0.3087(9) 0.0389(7) 0.5693(6) 0.0168(16) Uani 1 1 d .
H10 H 0.3410 -0.0292 0.5926 0.020 Uiso 1 1 calc R
C18 C 0.6052(10) 0.3977(7) 1.0121(6) 0.0213(18) Uani 1 1 d .
H11 H 0.5191 0.4296 0.9734 0.026 Uiso 1 1 calc R
H12 H 0.7120 0.4623 1.0262 0.026 Uiso 1 1 calc R
H13 H 0.5977 0.3736 1.0862 0.026 Uiso 1 1 calc R
C19 C 0.7297(9) 0.5804(7) 0.7916(7) 0.0220(18) Uani 1 1 d .
C20 C 0.8968(10) 0.6781(8) 0.8302(8) 0.028(2) Uani 1 1 d .
H14 H 0.8943 0.7474 0.7858 0.034 Uiso 1 1 calc R
H15 H 0.9723 0.6430 0.8171 0.034 Uiso 1 1 calc R
H16 H 0.9335 0.7080 0.9129 0.034 Uiso 1 1 calc R
C21 C 0.2422(9) 0.3644(7) 0.7636(6) 0.0153(16) Uani 1 1 d .
C22 C 0.1822(9) 0.2782(8) 0.8295(7) 0.0230(18) Uani 1 1 d .
H17 H 0.2413 0.2272 0.8637 0.028 Uiso 1 1 calc R
C23 C 0.0390(10) 0.2641(8) 0.8472(7) 0.0257(19) Uani 1 1 d .
H18 H 0.0017 0.2035 0.8923 0.031 Uiso 1 1 calc R
C24 C -0.0502(9) 0.3371(7) 0.8000(7) 0.0219(18) Uani 1 1 d .
H19 H -0.1469 0.3286 0.8136 0.026 Uiso 1 1 calc R
C25 C 0.0052(9) 0.4235(7) 0.7318(6) 0.0200(17) Uani 1 1 d .
H20 H -0.0559 0.4729 0.6966 0.024 Uiso 1 1 calc R
C26 C 0.1486(9) 0.4375(7) 0.7151(6) 0.0170(17) Uani 1 1 d .
C27 C 0.2143(9) 0.5295(7) 0.6451(6) 0.0162(16) Uani 1 1 d .
C28 C 0.1486(9) 0.6161(7) 0.5946(6) 0.0210(18) Uani 1 1 d .
H21 H 0.0521 0.6185 0.6025 0.025 Uiso 1 1 calc R
C29 C 0.2239(9) 0.6981(7) 0.5332(6) 0.0204(18) Uani 1 1 d .
H22 H 0.1806 0.7579 0.4990 0.025 Uiso 1 1 calc R
C30 C 0.3622(10) 0.6922(7) 0.5223(6) 0.0218(18) Uani 1 1 d .
H23 H 0.4159 0.7477 0.4803 0.026 Uiso 1 1 calc R
C31 C 0.4217(10) 0.6059(7) 0.5723(7) 0.0235(19) Uani 1 1 d .
H24 H 0.5170 0.6022 0.5635 0.028 Uiso 1 1 calc R

loop_
_atom_site_aniso_label
_atom_site_aniso_U_11
_atom_site_aniso_U_22
_atom_site_aniso_U_33
_atom_site_aniso_U_23
_atom_site_aniso_U_13
_atom_site_aniso_U_12
Ir1 0.01267(18) 0.01580(19) 0.01944(18) 0.00132(12) 0.00548(13) 0.00546(13)
O1 0.018(3) 0.024(3) 0.026(3) 0.002(2) 0.012(2) 0.009(2)
O2 0.012(3) 0.019(3) 0.026(3) -0.002(2) 0.009(2) 0.002(2)
N1 0.017(3) 0.014(3) 0.014(3) 0.001(2) 0.005(3) 0.008(3)
N2 0.016(3) 0.017(3) 0.017(3) 0.001(3) 0.005(3) 0.006(3)
N3 0.012(3) 0.011(3) 0.022(3) 0.002(3) 0.006(3) 0.004(3)
C1 0.009(4) 0.012(4) 0.021(4) -0.002(3) 0.007(3) 0.003(3)
C2 0.006(3) 0.009(4) 0.027(4) -0.001(3) 0.006(3) -0.001(3)
C3 0.012(4) 0.019(4) 0.018(4) -0.003(3) 0.002(3) 0.005(3)
C4 0.007(3) 0.027(4) 0.013(3) 0.000(3) 0.001(3) -0.003(3)
C5 0.013(4) 0.022(4) 0.024(4) 0.010(3) 0.003(3) 0.004(3)
C6 0.015(4) 0.022(4) 0.026(4) 0.007(3) 0.008(3) 0.006(3)
C7 0.030(5) 0.019(4) 0.027(4) 0.006(3) 0.014(4) 0.011(4)
C8 0.025(4) 0.024(5) 0.033(4) 0.003(4) 0.014(4) 0.015(4)
C9 0.022(4) 0.013(4) 0.020(4) 0.001(3) 0.010(3) 0.004(3)
C10 0.011(4) 0.012(4) 0.020(4) 0.004(3) 0.006(3) 0.003(3)
C11 0.010(4) 0.012(4) 0.021(4) 0.004(3) 0.007(3) -0.003(3)
C12 0.014(4) 0.021(4) 0.012(3) 0.000(3) 0.001(3) 0.007(3)
C13 0.013(4) 0.020(4) 0.019(4) 0.007(3) 0.013(3) 0.004(3)
C14 0.019(4) 0.020(4) 0.022(4) 0.009(3) 0.009(3) 0.009(3)
C15 0.017(4) 0.036(5) 0.013(4) 0.005(3) 0.005(3) 0.008(4)
C16 0.033(5) 0.015(4) 0.021(4) -0.003(3) 0.014(4) 0.002(4)
C17 0.015(4) 0.015(4) 0.019(4) 0.001(3) 0.003(3) 0.007(3)
C18 0.031(5) 0.022(4) 0.015(4) 0.003(3) 0.006(3) 0.017(4)
C19 0.018(4) 0.022(4) 0.027(4) 0.001(3) 0.011(3) 0.006(3)
C20 0.022(4) 0.021(5) 0.041(5) -0.004(4) 0.017(4) 0.004(4)
C21 0.014(4) 0.018(4) 0.012(3) -0.002(3) 0.005(3) 0.003(3)
C22 0.018(4) 0.023(4) 0.030(4) 0.008(3) 0.011(4) 0.008(4)
C23 0.022(4) 0.024(5) 0.029(4) 0.008(4) 0.011(4) 0.004(4)
C24 0.009(4) 0.028(5) 0.028(4) -0.001(4) 0.011(3) 0.001(3)
C25 0.014(4) 0.014(4) 0.027(4) 0.000(3) 0.006(3) 0.001(3)
C26 0.013(4) 0.019(4) 0.016(4) -0.003(3) 0.003(3) 0.004(3)
C27 0.014(4) 0.015(4) 0.017(4) -0.003(3) 0.002(3) 0.006(3)
C28 0.022(4) 0.021(4) 0.020(4) -0.002(3) 0.002(3) 0.013(4)
C29 0.024(4) 0.010(4) 0.023(4) 0.003(3) 0.005(3) 0.005(3)
C30 0.026(4) 0.015(4) 0.023(4) 0.001(3) 0.011(4) 0.003(4)
C31 0.017(4) 0.021(4) 0.032(4) -0.004(4) 0.010(4) 0.005(4)

loop_
_atom_type_symbol
_atom_type_description
_atom_type_scat_dispersion_real
_atom_type_scat_dispersion_imag
_atom_type_scat_source
C C 0.0033 0.0016 'International Tables Vol C Tables 4.2.6.8 and 6.1.1.4'
H H 0.0000 0.0000 'International Tables Vol C Tables 4.2.6.8 and 6.1.1.4'
Ir Ir -1.4442 7.9887 'International Tables Vol C Tables 4.2.6.8 and 6.1.1.4'
N N 0.0061 0.0033 'International Tables Vol C Tables 4.2.6.8 and 6.1.1.4'
O O 0.0106 0.0060 'International Tables Vol C Tables 4.2.6.8 and 6.1.1.4'

loop_
_geom_angle_atom_site_label_1
_geom_angle_atom_site_label_2
_geom_angle_atom_site_label_3
_geom_angle
C1 Ir1 C13 80.0(3)
C1 Ir1 C21 95.5(3)
C13 Ir1 C21 87.8(3)
C1 Ir1 N3 175.8(3)
C13 Ir1 N3 98.5(3)
C21 Ir1 N3 80.5(3)
C1 Ir1 O1 93.1(3)
C13 Ir1 O1 104.6(2)
C21 Ir1 O1 166.0(2)
N3 Ir1 O1 91.1(2)
C1 Ir1 O2 100.9(2)
C13 Ir1 O2 163.0(3)
C21 Ir1 O2 108.9(2)
N3 Ir1 O2 81.7(2)
O1 Ir1 O2 58.46(18)
C1 Ir1 C19 97.3(3)
C13 Ir1 C19 133.9(3)
C21 Ir1 C19 137.9(3)
N3 Ir1 C19 86.6(2)
O1 Ir1 C19 29.3(2)
O2 Ir1 C19 29.2(2)
C19 O1 Ir1 91.9(5)
C19 O2 Ir1 89.6(4)
C1 N1 C10 122.3(6)
C1 N1 C12 112.2(6)
C10 N1 C12 125.4(6)
C1 N2 C2 124.5(6)
C1 N2 C18 119.7(6)
C2 N2 C18 115.8(6)
C31 N3 C27 118.8(6)
C31 N3 Ir1 126.5(5)
C27 N3 Ir1 114.4(5)
N2 C1 N1 116.3(6)
N2 C1 Ir1 128.2(5)
N1 C1 Ir1 115.6(5)
C3 C2 N2 123.2(6)
C3 C2 C11 120.1(7)
N2 C2 C11 116.5(6)
C2 C3 C4 119.3(7)
C5 C4 C3 122.6(7)
C4 C5 C6 121.3(7)
C7 C6 C5 124.6(7)
C7 C6 C11 119.0(7)
C5 C6 C11 116.4(7)
C8 C7 C6 119.5(7)
C7 C8 C9 122.7(7)
C10 C9 C8 118.0(7)
C9 C10 C11 120.4(7)
C9 C10 N1 123.2(7)
C11 C10 N1 116.3(6)
C10 C11 C2 120.0(7)
C10 C11 C6 119.9(7)
C2 C11 C6 120.1(7)
C17 C12 C13 122.0(6)
C17 C12 N1 124.3(6)
C13 C12 N1 113.4(6)
C14 C13 C12 116.5(7)
C14 C13 Ir1 128.3(6)
C12 C13 Ir1 115.2(5)
C15 C14 C13 121.0(7)
C14 C15 C16 121.4(7)
C17 C16 C15 120.0(7)
C16 C17 C12 119.0(7)
O2 C19 O1 119.9(7)
O2 C19 C20 119.5(7)
O1 C19 C20 120.6(7)
O2 C19 Ir1 61.2(4)
O1 C19 Ir1 58.8(4)
C20 C19 Ir1 176.9(6)
C22 C21 C26 116.1(7)
C22 C21 Ir1 128.7(6)
C26 C21 Ir1 115.2(5)
C23 C22 C21 122.2(7)
C24 C23 C22 120.9(8)
C23 C24 C25 118.4(7)
C26 C25 C24 120.3(7)
C25 C26 C21 122.0(7)
C25 C26 C27 122.4(7)
C21 C26 C27 115.6(6)
N3 C27 C28 120.0(7)
N3 C27 C26 114.1(6)
C28 C27 C26 125.8(7)
C29 C28 C27 119.9(7)
C30 C29 C28 119.0(7)
C31 C30 C29 119.3(8)
N3 C31 C30 123.0(7)

loop_
_geom_bond_atom_site_label_1
_geom_bond_atom_site_label_2
_geom_bond_distance
Ir1 C1 1.979(7)
Ir1 C13 1.979(7)
Ir1 C21 1.993(7)
Ir1 N3 2.107(6)
Ir1 O1 2.218(5)
Ir1 O2 2.271(5)
Ir1 C19 2.592(8)
O1 C19 1.269(9)
O2 C19 1.264(9)
N1 C1 1.386(9)
N1 C10 1.416(9)
N1 C12 1.451(8)
N2 C1 1.337(9)
N2 C2 1.409(9)
N2 C18 1.466(9)
N3 C31 1.342(10)
N3 C27 1.358(9)
C2 C3 1.373(10)
C2 C11 1.418(10)
C3 C4 1.385(11)
C4 C5 1.337(11)
C5 C6 1.429(11)
C6 C7 1.386(11)
C6 C11 1.430(10)
C7 C8 1.378(11)
C8 C9 1.414(11)
C9 C10 1.378(10)
C10 C11 1.410(10)
C12 C17 1.399(10)
C12 C13 1.407(10)
C13 C14 1.406(10)
C14 C15 1.370(11)
C15 C16 1.376(11)
C16 C17 1.374(10)
C19 C20 1.495(11)
C21 C22 1.388(11)
C21 C26 1.415(10)
C22 C23 1.387(11)
C23 C24 1.383(11)
C24 C25 1.395(11)
C25 C26 1.383(11)
C26 C27 1.483(11)
C27 C28 1.395(10)
C28 C29 1.380(11)
C29 C30 1.369(11)
C30 C31 1.359(11)
